data_1534595
loop_
_publ_author_name
'Schlieper, T.'
'Schnick, W.'

_publ_section_title
;
 Nitrodisilicate. III : Hochtemperatur-Synthese, Kristallstruktur und
 magnetische Eigenschaften von Ce3 (Si6 N11)
;
_journal_name_full 'Zeitschrift fuer Anorganische und Allgemeine Chemie'
_journal_page_first 1535
_journal_page_last 1538
_journal_volume 621
_journal_year 1995
_chemical_formula_sum 'Ce3 N11 Si6'
_chemical_name_systematic 'Ce3 (Si6 N11)'
_space_group_IT_number 100
_symmetry_space_group_name_Hall 'P 4 -2ab'
_symmetry_space_group_name_H-M 'P 4 b m'
_cell_angle_alpha 90
_cell_angle_beta 90
_cell_angle_gamma 90
_cell_formula_units_Z 2
_cell_length_a 10.142
_cell_length_b 10.142
_cell_length_c 4.844
_cell_volume 498.255
_citation_journal_id_ASTM ZAACAB
_cod_data_source_file Schlieper_ZAACAB_1995_1758.cif
_cod_data_source_block Ce3N11Si6
_cod_original_cell_volume 498.2546
_cod_database_code 1534595

loop_
_symmetry_equiv_pos_as_xyz
x,y,z
-y,x,z
-x,-y,z
y,-x,z
-x+1/2,y+1/2,z
-y+1/2,-x+1/2,z
x+1/2,-y+1/2,z
y+1/2,x+1/2,z

loop_
_atom_site_label
_atom_site_type_symbol
_atom_site_fract_x
_atom_site_fract_y
_atom_site_fract_z
_atom_site_occupancy
_atom_site_U_iso_or_equiv
N2 N-3 0.65359 0.15359 0.9553 1 0.0
N4 N-3 0.5 0 0.5792 1 0.0
Si1 Si+4 0.07816 0.20976 0.1128 1 0.0
Ce1 Ce+3 0.31889 0.18111 0.6308 1 0.0
N3 N-3 -0.08144 0.17804 0.0056 1 0.0
N1 N-3 0.07401 0.2288 0.4723 1 0.0
Si2 Si+4 0.61735 0.11735 0.6037 1 0.0
Ce2 Ce+3 0 0 0.64617 1 0.0
